data_4309902
loop_
_publ_author_name
'Tissa Sajoto'
'Peter I. Djurovich'
'Arnold Tamayo'
'Muhammed Yousufuddin'
'Robert Bau'
'Mark E. Thompson'
'Russell J. Holmes'
'Stephen R. Forrest'

_publ_section_title
;
Blue and Near-UV Phosphorescence from Iridium Complexes with Cyclometalated
Pyrazolyl or N-Heterocyclic Carbene Ligands
;
_journal_name_full 'Inorganic Chemistry'
_journal_page_first 7992
_journal_page_last 8003
_journal_paper_doi 10.1021/ic051296i
_journal_volume 44
_journal_year 2005
_chemical_formula_sum 'C42 H33 Ir N6'
_chemical_formula_weight 813.94
_chemical_name_systematic
; 
 ? 
;
_space_group_IT_number 14
_symmetry_cell_setting monoclinic
_symmetry_space_group_name_Hall '-P 2yn'
_symmetry_space_group_name_H-M 'P 1 21/n 1'
_atom_sites_solution_hydrogens geom
_atom_sites_solution_primary direct
_atom_sites_solution_secondary difmap
_audit_creation_method SHELXL-97
_cell_angle_alpha 90.00
_cell_angle_beta 92.0720(10)
_cell_angle_gamma 90.00
_cell_formula_units_Z 4
_cell_length_a 11.0771(8)
_cell_length_b 19.0169(14)
_cell_length_c 15.5378(11)
_cell_measurement_reflns_used 8399
_cell_measurement_temperature 143(2)
_cell_measurement_theta_max 27.48
_cell_measurement_theta_min 2.30
_cell_volume 3270.9(4)
_computing_cell_refinement 'Bruker SMART'
_computing_data_collection 'Bruker SMART'
_computing_data_reduction 'Bruker SAINT'
_computing_molecular_graphics 'Bruker SHELXTL'
_computing_publication_material 'Bruker SHELXTL'
_computing_structure_refinement 'SHELXL-97 (Sheldrick, 1997)'
_computing_structure_solution 'SHELXS-97 (Sheldrick, 1990)'
_diffrn_ambient_temperature 143(2)
_diffrn_measured_fraction_theta_full 0.975
_diffrn_measured_fraction_theta_max 0.975
_diffrn_measurement_device_type 'CCD area detector'
_diffrn_measurement_method 'phi and omega scans'
_diffrn_radiation_monochromator graphite
_diffrn_radiation_source 'fine-focus sealed tube'
_diffrn_radiation_type MoK\a
_diffrn_radiation_wavelength 0.71073
_diffrn_reflns_av_R_equivalents 0.0347
_diffrn_reflns_av_sigmaI/netI 0.0471
_diffrn_reflns_limit_h_max 13
_diffrn_reflns_limit_h_min -14
_diffrn_reflns_limit_k_max 22
_diffrn_reflns_limit_k_min -24
_diffrn_reflns_limit_l_max 20
_diffrn_reflns_limit_l_min -11
_diffrn_reflns_number 19741
_diffrn_reflns_theta_full 27.49
_diffrn_reflns_theta_max 27.49
_diffrn_reflns_theta_min 2.13
_exptl_absorpt_coefficient_mu 4.124
_exptl_absorpt_correction_type none
_exptl_crystal_colour colorless
_exptl_crystal_density_diffrn 1.653
_exptl_crystal_density_meas 0
_exptl_crystal_density_method 'not measured'
_exptl_crystal_description prism
_exptl_crystal_F_000 1616
_refine_diff_density_max 2.251
_refine_diff_density_min -0.882
_refine_diff_density_rms 0.121
_refine_ls_extinction_method none
_refine_ls_goodness_of_fit_ref 1.035
_refine_ls_hydrogen_treatment mixed
_refine_ls_matrix_type full
_refine_ls_number_parameters 445
_refine_ls_number_reflns 7334
_refine_ls_number_restraints 0
_refine_ls_restrained_S_all 1.035
_refine_ls_R_factor_all 0.0490
_refine_ls_R_factor_gt 0.0350
_refine_ls_shift/su_max 0.089
_refine_ls_shift/su_mean 0.001
_refine_ls_structure_factor_coef Fsqd
_refine_ls_weighting_details 'calc w=1/[\s^2^(Fo^2^)+(0.0370P)^2^+1.1017P] where P=(Fo^2^+2Fc^2^)/3'
_refine_ls_weighting_scheme calc
_refine_ls_wR_factor_gt 0.0756
_refine_ls_wR_factor_ref 0.0798
_reflns_number_gt 5854
_reflns_number_total 7334
_reflns_threshold_expression >2sigma(I)
_cod_data_source_file ic051296isi20050801_030055.cif
_cod_data_source_block irmerm
_cod_depositor_comments
;
The following automatic conversions were performed:
'_symmetry_cell_setting' value 'Monoclinic' changed to 'monoclinic'
according to '/home/saulius/struct/CIF-dictionaries/cif_core.dic'
dictionary named 'cif_core.dic' version 2.4.1 from 2010-06-29.

Automatic conversion script
Id: cif_fix_enum 1527 2010-12-29 10:47:43Z saulius 
;
_cod_database_code 4309902

loop_
_symmetry_equiv_pos_as_xyz
'x, y, z'
'-x+1/2, y+1/2, -z+1/2'
'-x, -y, -z'
'x-1/2, -y-1/2, z-1/2'

loop_
_atom_site_label
_atom_site_type_symbol
_atom_site_fract_x
_atom_site_fract_y
_atom_site_fract_z
_atom_site_U_iso_or_equiv
_atom_site_adp_type
_atom_site_occupancy
_atom_site_symmetry_multiplicity
_atom_site_calc_flag
_atom_site_refinement_flags
_atom_site_disorder_assembly
_atom_site_disorder_group
Ir1 Ir 0.619359(14) 0.243998(7) 0.816088(10) 0.02389(6) Uani 1 1 d . . .
N1 N 0.6191(3) 0.18068(17) 1.0036(2) 0.0299(8) Uani 1 1 d . . .
N2 N 0.7621(3) 0.14710(16) 0.9216(2) 0.0260(8) Uani 1 1 d . . .
N3 N 0.3999(3) 0.33823(16) 0.8789(2) 0.0273(8) Uani 1 1 d . . .
N4 N 0.3549(3) 0.23988(16) 0.8157(2) 0.0274(8) Uani 1 1 d . . .
N5 N 0.6222(3) 0.30185(17) 0.6253(2) 0.0287(8) Uani 1 1 d . . .
N6 N 0.7030(3) 0.36722(16) 0.7254(2) 0.0265(8) Uani 1 1 d . . .
C1 C 0.6582(4) 0.1863(2) 0.9226(3) 0.0255(9) Uani 1 1 d . . .
C2 C 0.7014(4) 0.1419(2) 1.0556(3) 0.0294(10) Uani 1 1 d . . .
C3 C 0.7026(5) 0.1263(2) 1.1428(3) 0.0380(11) Uani 1 1 d . . .
H3 H 0.6378 0.1396 1.1778 0.046 Uiso 1 1 calc R . .
C4 C 0.8020(5) 0.0904(2) 1.1768(3) 0.0431(13) Uani 1 1 d . . .
H4 H 0.8056 0.0783 1.2362 0.052 Uiso 1 1 calc R . .
C5 C 0.8963(5) 0.0719(2) 1.1253(3) 0.0387(12) Uani 1 1 d . . .
H5 H 0.9646 0.0487 1.1509 0.046 Uiso 1 1 calc R . .
C6 C 0.8946(4) 0.0858(2) 1.0386(3) 0.0326(10) Uani 1 1 d . . .
H6 H 0.9590 0.0719 1.0036 0.039 Uiso 1 1 calc R . .
C7 C 0.7938(4) 0.1214(2) 1.0042(3) 0.0274(9) Uani 1 1 d . . .
C8 C 0.8208(4) 0.1422(2) 0.8429(3) 0.0271(9) Uani 1 1 d . . .
C9 C 0.9092(4) 0.0936(2) 0.8274(3) 0.0330(10) Uani 1 1 d . . .
H9 H 0.9367 0.0625 0.8718 0.040 Uiso 1 1 calc R . .
C10 C 0.9583(4) 0.0900(2) 0.7464(3) 0.0338(10) Uani 1 1 d . . .
H10 H 1.0192 0.0565 0.7348 0.041 Uiso 1 1 calc R . .
C11 C 0.9174(4) 0.1359(2) 0.6833(3) 0.0342(10) Uani 1 1 d . . .
H11 H 0.9517 0.1347 0.6282 0.041 Uiso 1 1 calc R . .
C12 C 0.8261(4) 0.1842(2) 0.6994(3) 0.0296(9) Uani 1 1 d . . .
H12 H 0.7997 0.2150 0.6544 0.036 Uiso 1 1 calc R . .
C13 C 0.7715(4) 0.1892(2) 0.7795(3) 0.0255(9) Uani 1 1 d . . .
C14 C 0.5115(4) 0.2128(2) 1.0368(3) 0.0390(11) Uani 1 1 d . . .
H14A H 0.5347 0.2517 1.0753 0.059 Uiso 1 1 calc R . .
H14B H 0.4664 0.1777 1.0688 0.059 Uiso 1 1 calc R . .
H14C H 0.4606 0.2307 0.9888 0.059 Uiso 1 1 calc R . .
C15 C 0.4518(4) 0.2813(2) 0.8427(3) 0.0257(9) Uani 1 1 d . . .
C16 C 0.2741(4) 0.3340(2) 0.8742(3) 0.0296(10) Uani 1 1 d . . .
C17 C 0.1884(4) 0.3810(2) 0.9017(3) 0.0367(11) Uani 1 1 d . . .
H17 H 0.2106 0.4236 0.9301 0.044 Uiso 1 1 calc R . .
C18 C 0.0684(4) 0.3629(3) 0.8857(3) 0.0438(12) Uani 1 1 d . . .
H18 H 0.0064 0.3935 0.9038 0.053 Uiso 1 1 calc R . .
C19 C 0.0378(4) 0.3006(3) 0.8436(3) 0.0447(13) Uani 1 1 d . . .
H19 H -0.0452 0.2900 0.8327 0.054 Uiso 1 1 calc R . .
C20 C 0.1234(4) 0.2539(2) 0.8170(3) 0.0395(12) Uani 1 1 d . . .
H20 H 0.1009 0.2114 0.7887 0.047 Uiso 1 1 calc R . .
C21 C 0.2447(4) 0.2712(2) 0.8331(3) 0.0300(9) Uani 1 1 d . . .
C22 C 0.3825(4) 0.1744(2) 0.7751(3) 0.0284(9) Uani 1 1 d . . .
C23 C 0.2958(4) 0.1259(2) 0.7506(3) 0.0336(10) Uani 1 1 d . . .
H23 H 0.2127 0.1358 0.7577 0.040 Uiso 1 1 calc R . .
C24 C 0.3306(5) 0.0629(2) 0.7159(3) 0.0377(11) Uani 1 1 d . . .
H24 H 0.2715 0.0286 0.7004 0.045 Uiso 1 1 calc R . .
C25 C 0.4508(5) 0.0496(2) 0.7038(3) 0.0379(11) Uani 1 1 d . . .
H25 H 0.4749 0.0064 0.6791 0.045 Uiso 1 1 calc R . .
C26 C 0.5366(4) 0.0998(2) 0.7278(3) 0.0329(10) Uani 1 1 d . . .
H26 H 0.6193 0.0900 0.7186 0.039 Uiso 1 1 calc R . .
C27 C 0.5061(4) 0.1647(2) 0.7652(3) 0.0268(9) Uani 1 1 d . . .
C28 C 0.4633(4) 0.3997(2) 0.9143(3) 0.0375(11) Uani 1 1 d . . .
H28A H 0.5441 0.3858 0.9358 0.056 Uiso 1 1 calc R . .
H28B H 0.4178 0.4192 0.9618 0.056 Uiso 1 1 calc R . .
H28C H 0.4704 0.4353 0.8692 0.056 Uiso 1 1 calc R . .
C29 C 0.6368(4) 0.3072(2) 0.7119(3) 0.0265(9) Uani 1 1 d . . .
C30 C 0.6844(4) 0.3556(2) 0.5834(3) 0.0296(10) Uani 1 1 d . . .
C31 C 0.7014(5) 0.3683(2) 0.4973(3) 0.0408(12) Uani 1 1 d . . .
H31 H 0.6634 0.3403 0.4535 0.049 Uiso 1 1 calc R . .
C32 C 0.7765(5) 0.4238(2) 0.4780(3) 0.0442(13) Uani 1 1 d . . .
H32 H 0.7896 0.4346 0.4194 0.053 Uiso 1 1 calc R . .
C33 C 0.8333(5) 0.4642(2) 0.5419(3) 0.0422(12) Uani 1 1 d . . .
H33 H 0.8860 0.5011 0.5260 0.051 Uiso 1 1 calc R . .
C34 C 0.8147(4) 0.4520(2) 0.6282(3) 0.0376(11) Uani 1 1 d . . .
H34 H 0.8527 0.4800 0.6719 0.045 Uiso 1 1 calc R . .
C35 C 0.7386(4) 0.3973(2) 0.6481(3) 0.0310(10) Uani 1 1 d . . .
C36 C 0.7357(4) 0.3845(2) 0.8122(3) 0.0276(9) Uani 1 1 d . . .
C37 C 0.7710(4) 0.4520(2) 0.8369(3) 0.0337(10) Uani 1 1 d . . .
H37 H 0.7753 0.4888 0.7958 0.040 Uiso 1 1 calc R . .
C38 C 0.7994(4) 0.4641(2) 0.9227(3) 0.0392(12) Uani 1 1 d . . .
H38 H 0.8237 0.5097 0.9413 0.047 Uiso 1 1 calc R . .
C39 C 0.7928(4) 0.4099(3) 0.9815(3) 0.0389(11) Uani 1 1 d . . .
H39 H 0.8172 0.4177 1.0400 0.047 Uiso 1 1 calc R . .
C40 C 0.7501(4) 0.3435(2) 0.9556(3) 0.0336(10) Uani 1 1 d . . .
H40 H 0.7445 0.3074 0.9975 0.040 Uiso 1 1 calc R . .
C41 C 0.7155(4) 0.3287(2) 0.8696(3) 0.0250(9) Uani 1 1 d . . .
C42 C 0.5540(5) 0.2479(2) 0.5792(3) 0.0417(12) Uani 1 1 d . . .
H42A H 0.5040 0.2223 0.6195 0.063 Uiso 1 1 calc R . .
H42B H 0.6098 0.2152 0.5525 0.063 Uiso 1 1 calc R . .
H42C H 0.5019 0.2698 0.5344 0.063 Uiso 1 1 calc R . .

loop_
_atom_site_aniso_label
_atom_site_aniso_U_11
_atom_site_aniso_U_22
_atom_site_aniso_U_33
_atom_site_aniso_U_23
_atom_site_aniso_U_13
_atom_site_aniso_U_12
Ir1 0.02399(9) 0.02180(8) 0.02574(9) -0.00045(6) -0.00099(6) 0.00280(7)
N1 0.033(2) 0.0270(17) 0.031(2) -0.0006(14) 0.0053(16) 0.0011(15)
N2 0.028(2) 0.0239(16) 0.026(2) 0.0039(14) -0.0015(16) 0.0018(14)
N3 0.027(2) 0.0253(17) 0.030(2) -0.0008(14) 0.0034(15) 0.0004(14)
N4 0.0258(19) 0.0254(17) 0.031(2) 0.0001(14) -0.0029(15) 0.0030(14)
N5 0.036(2) 0.0248(17) 0.0244(19) -0.0028(14) -0.0098(16) 0.0049(15)
N6 0.031(2) 0.0245(17) 0.0240(19) 0.0024(14) -0.0003(15) 0.0019(14)
C1 0.027(2) 0.025(2) 0.024(2) -0.0008(16) 0.0023(18) -0.0021(17)
C2 0.039(3) 0.025(2) 0.024(2) 0.0014(16) -0.0003(19) -0.0014(18)
C3 0.053(3) 0.033(2) 0.028(3) -0.0022(18) 0.004(2) -0.004(2)
C4 0.067(4) 0.034(2) 0.028(3) 0.0036(19) -0.007(2) 0.000(2)
C5 0.050(3) 0.026(2) 0.039(3) 0.0000(19) -0.013(2) 0.000(2)
C6 0.038(3) 0.025(2) 0.034(3) -0.0006(18) -0.005(2) -0.0005(19)
C7 0.032(2) 0.0221(19) 0.028(2) 0.0018(16) -0.0048(19) -0.0051(17)
C8 0.024(2) 0.028(2) 0.030(2) -0.0001(17) 0.0023(18) -0.0012(17)
C9 0.033(3) 0.027(2) 0.039(3) 0.0021(18) 0.001(2) 0.0048(18)
C10 0.027(3) 0.033(2) 0.042(3) -0.0019(19) 0.003(2) 0.0089(19)
C11 0.032(3) 0.033(2) 0.038(3) -0.0037(19) 0.007(2) -0.0012(19)
C12 0.029(2) 0.030(2) 0.030(2) 0.0042(17) 0.0044(19) 0.0039(18)
C13 0.024(2) 0.0264(19) 0.025(2) 0.0017(16) -0.0015(18) -0.0026(16)
C14 0.032(3) 0.036(2) 0.049(3) -0.002(2) 0.011(2) 0.006(2)
C15 0.029(2) 0.0252(19) 0.023(2) -0.0014(16) 0.0040(17) 0.0028(17)
C16 0.028(2) 0.027(2) 0.034(3) 0.0069(17) 0.0040(19) 0.0053(18)
C17 0.041(3) 0.033(2) 0.038(3) 0.0082(19) 0.012(2) 0.008(2)
C18 0.033(3) 0.045(3) 0.054(3) 0.016(2) 0.014(2) 0.017(2)
C19 0.026(3) 0.047(3) 0.061(4) 0.021(2) 0.001(2) 0.003(2)
C20 0.033(3) 0.038(3) 0.047(3) 0.011(2) -0.003(2) 0.002(2)
C21 0.027(2) 0.027(2) 0.035(3) 0.0066(18) 0.0018(19) 0.0043(18)
C22 0.033(3) 0.028(2) 0.024(2) 0.0019(16) 0.0002(19) 0.0017(18)
C23 0.033(3) 0.034(2) 0.033(3) 0.0015(18) -0.004(2) -0.0021(19)
C24 0.044(3) 0.031(2) 0.037(3) -0.0027(19) -0.005(2) -0.013(2)
C25 0.055(3) 0.024(2) 0.034(3) -0.0052(18) 0.000(2) 0.002(2)
C26 0.035(3) 0.028(2) 0.035(3) -0.0024(18) -0.004(2) 0.0025(19)
C27 0.032(2) 0.026(2) 0.023(2) -0.0002(16) -0.0036(18) 0.0019(17)
C28 0.041(3) 0.030(2) 0.041(3) -0.0086(19) 0.004(2) 0.001(2)
C29 0.026(2) 0.0247(19) 0.028(2) -0.0024(16) -0.0011(18) 0.0082(17)
C30 0.036(3) 0.025(2) 0.027(2) 0.0023(17) -0.0010(19) 0.0081(18)
C31 0.052(3) 0.041(3) 0.029(3) 0.002(2) -0.001(2) 0.016(2)
C32 0.056(3) 0.043(3) 0.034(3) 0.013(2) 0.011(2) 0.014(2)
C33 0.045(3) 0.037(3) 0.045(3) 0.011(2) 0.012(2) 0.003(2)
C34 0.043(3) 0.031(2) 0.039(3) 0.0010(19) 0.007(2) 0.003(2)
C35 0.036(3) 0.026(2) 0.031(2) -0.0009(17) 0.002(2) 0.0097(18)
C36 0.026(2) 0.030(2) 0.028(2) -0.0034(17) 0.0018(18) 0.0052(17)
C37 0.034(3) 0.030(2) 0.038(3) -0.0033(18) 0.006(2) -0.0011(19)
C38 0.037(3) 0.034(2) 0.047(3) -0.018(2) 0.007(2) -0.008(2)
C39 0.039(3) 0.052(3) 0.026(3) -0.017(2) 0.001(2) -0.008(2)
C40 0.034(3) 0.039(2) 0.028(3) 0.0012(19) 0.006(2) -0.003(2)
C41 0.019(2) 0.030(2) 0.026(2) -0.0039(16) 0.0033(17) 0.0024(17)
C42 0.057(3) 0.031(2) 0.036(3) -0.0030(19) -0.015(2) -0.001(2)

loop_
_atom_type_symbol
_atom_type_description
_atom_type_scat_dispersion_real
_atom_type_scat_dispersion_imag
_atom_type_scat_source
C C 0.0033 0.0016 'International Tables Vol C Tables 4.2.6.8 and 6.1.1.4'
H H 0.0000 0.0000 'International Tables Vol C Tables 4.2.6.8 and 6.1.1.4'
N N 0.0061 0.0033 'International Tables Vol C Tables 4.2.6.8 and 6.1.1.4'
Ir Ir -1.4442 7.9887 'International Tables Vol C Tables 4.2.6.8 and 6.1.1.4'

loop_
_geom_angle_atom_site_label_1
_geom_angle_atom_site_label_2
_geom_angle_atom_site_label_3
_geom_angle
_geom_angle_site_symmetry_1
_geom_angle_site_symmetry_3
_geom_angle_publ_flag
C1 Ir1 C29 162.07(17) . . ?
C1 Ir1 C15 101.01(17) . . ?
C29 Ir1 C15 93.96(16) . . ?
C1 Ir1 C13 78.48(16) . . ?
C29 Ir1 C13 88.73(16) . . ?
C15 Ir1 C13 168.80(16) . . ?
C1 Ir1 C41 90.17(16) . . ?
C29 Ir1 C41 78.38(16) . . ?
C15 Ir1 C41 96.09(16) . . ?
C13 Ir1 C41 95.10(15) . . ?
C1 Ir1 C27 91.41(15) . . ?
C29 Ir1 C27 101.40(16) . . ?
C15 Ir1 C27 77.90(16) . . ?
C13 Ir1 C27 90.91(16) . . ?
C41 Ir1 C27 173.98(15) . . ?
C1 N1 C2 110.7(4) . . ?
C1 N1 C14 126.4(4) . . ?
C2 N1 C14 122.8(4) . . ?
C1 N2 C7 111.2(4) . . ?
C1 N2 C8 117.3(3) . . ?
C7 N2 C8 131.5(4) . . ?
C15 N3 C16 111.6(3) . . ?
C15 N3 C28 126.2(4) . . ?
C16 N3 C28 122.1(3) . . ?
C15 N4 C21 111.9(3) . . ?
C15 N4 C22 116.9(3) . . ?
C21 N4 C22 131.2(4) . . ?
C29 N5 C30 111.2(3) . . ?
C29 N5 C42 125.9(4) . . ?
C30 N5 C42 122.9(4) . . ?
C29 N6 C35 112.0(3) . . ?
C29 N6 C36 117.1(3) . . ?
C35 N6 C36 130.5(4) . . ?
N1 C1 N2 105.4(3) . . ?
N1 C1 Ir1 137.8(3) . . ?
N2 C1 Ir1 116.1(3) . . ?
C7 C2 C3 121.7(4) . . ?
C7 C2 N1 107.2(4) . . ?
C3 C2 N1 131.1(4) . . ?
C4 C3 C2 117.3(5) . . ?
C3 C4 C5 120.8(4) . . ?
C6 C5 C4 122.3(4) . . ?
C5 C6 C7 116.9(5) . . ?
C2 C7 C6 121.0(4) . . ?
C2 C7 N2 105.4(4) . . ?
C6 C7 N2 133.5(4) . . ?
C9 C8 N2 123.4(4) . . ?
C9 C8 C13 123.9(4) . . ?
N2 C8 C13 112.5(4) . . ?
C8 C9 C10 119.7(4) . . ?
C11 C10 C9 118.9(4) . . ?
C10 C11 C12 120.8(4) . . ?
C11 C12 C13 122.7(4) . . ?
C12 C13 C8 113.8(4) . . ?
C12 C13 Ir1 130.9(3) . . ?
C8 C13 Ir1 114.8(3) . . ?
N3 C15 N4 104.1(3) . . ?
N3 C15 Ir1 139.6(3) . . ?
N4 C15 Ir1 116.2(3) . . ?
C17 C16 C21 123.1(4) . . ?
C17 C16 N3 129.9(4) . . ?
C21 C16 N3 107.0(4) . . ?
C16 C17 C18 116.6(4) . . ?
C17 C18 C19 120.8(4) . . ?
C20 C19 C18 122.2(5) . . ?
C19 C20 C21 117.6(4) . . ?
C16 C21 N4 105.3(4) . . ?
C16 C21 C20 119.6(4) . . ?
N4 C21 C20 135.1(4) . . ?
C23 C22 C27 123.9(4) . . ?
C23 C22 N4 123.1(4) . . ?
C27 C22 N4 113.0(4) . . ?
C24 C23 C22 119.4(4) . . ?
C23 C24 C25 120.1(4) . . ?
C24 C25 C26 119.6(4) . . ?
C25 C26 C27 122.7(4) . . ?
C22 C27 C26 114.4(4) . . ?
C22 C27 Ir1 116.0(3) . . ?
C26 C27 Ir1 129.4(3) . . ?
N5 C29 N6 105.1(3) . . ?
N5 C29 Ir1 137.4(3) . . ?
N6 C29 Ir1 115.9(3) . . ?
C31 C30 C35 121.9(4) . . ?
C31 C30 N5 131.5(4) . . ?
C35 C30 N5 106.5(4) . . ?
C30 C31 C32 116.6(4) . . ?
C31 C32 C33 121.9(5) . . ?
C34 C33 C32 121.3(5) . . ?
C35 C34 C33 117.3(4) . . ?
C34 C35 C30 121.0(4) . . ?
C34 C35 N6 133.9(4) . . ?
C30 C35 N6 105.0(4) . . ?
C37 C36 C41 124.7(4) . . ?
C37 C36 N6 122.3(4) . . ?
C41 C36 N6 112.6(3) . . ?
C38 C37 C36 118.2(4) . . ?
C37 C38 C39 120.0(4) . . ?
C38 C39 C40 120.4(4) . . ?
C39 C40 C41 122.1(4) . . ?
C40 C41 C36 113.9(4) . . ?
C40 C41 Ir1 130.7(3) . . ?
C36 C41 Ir1 114.8(3) . . ?

loop_
_geom_bond_atom_site_label_1
_geom_bond_atom_site_label_2
_geom_bond_distance
_geom_bond_site_symmetry_2
_geom_bond_publ_flag
Ir1 C1 2.019(4) . ?
Ir1 C29 2.032(4) . ?
Ir1 C15 2.043(4) . ?
Ir1 C13 2.078(4) . ?
Ir1 C41 2.086(4) . ?
Ir1 C27 2.099(4) . ?
N1 C1 1.351(5) . ?
N1 C2 1.405(5) . ?
N1 C14 1.450(5) . ?
N2 C1 1.372(5) . ?
N2 C7 1.405(5) . ?
N2 C8 1.408(5) . ?
N3 C15 1.358(5) . ?
N3 C16 1.395(5) . ?
N3 C28 1.461(5) . ?
N4 C15 1.383(5) . ?
N4 C21 1.394(6) . ?
N4 C22 1.434(5) . ?
N5 C29 1.353(5) . ?
N5 C30 1.405(5) . ?
N5 C42 1.448(5) . ?
N6 C29 1.368(5) . ?
N6 C35 1.400(5) . ?
N6 C36 1.422(5) . ?
C2 C7 1.377(6) . ?
C2 C3 1.387(6) . ?
C3 C4 1.384(7) . ?
C4 C5 1.384(7) . ?
C5 C6 1.373(6) . ?
C6 C7 1.395(6) . ?
C8 C9 1.376(6) . ?
C8 C13 1.423(5) . ?
C9 C10 1.391(6) . ?
C10 C11 1.377(6) . ?
C11 C12 1.396(6) . ?
C12 C13 1.406(6) . ?
C16 C17 1.384(6) . ?
C16 C21 1.387(6) . ?
C17 C18 1.386(6) . ?
C18 C19 1.390(7) . ?
C19 C20 1.374(6) . ?
C20 C21 1.397(6) . ?
C22 C23 1.376(6) . ?
C22 C27 1.395(6) . ?
C23 C24 1.373(6) . ?
C24 C25 1.375(7) . ?
C25 C26 1.389(6) . ?
C26 C27 1.410(5) . ?
C30 C31 1.379(6) . ?
C30 C35 1.399(6) . ?
C31 C32 1.384(7) . ?
C32 C33 1.388(7) . ?
C33 C34 1.383(6) . ?
C34 C35 1.381(6) . ?
C36 C37 1.393(6) . ?
C36 C41 1.409(6) . ?
C37 C38 1.377(6) . ?
C38 C39 1.381(7) . ?
C39 C40 1.402(6) . ?
C40 C41 1.406(6) . ?
